data_7047043
loop_
_publ_author_name
'Leconte, N.'
'Baptiste, B.'
'Philouze, C.'
'Thomas, F.'

_publ_section_title
;
 Structural snapshots of the rearrangement of the
 bis(di-tert-butyl-aminophenyl)amine pincer ligand in the presence of
 transition metal ions.
;
_journal_issue 33
_journal_name_full 'Dalton transactions (Cambridge, England : 2003)'
_journal_page_first 11303
_journal_page_last 11307
_journal_paper_doi 10.1039/c8dt02462f
_journal_volume 47
_journal_year 2018
_chemical_formula_moiety 'C56 H86 Co N6'
_chemical_formula_sum 'C56 H86 Co N6'
_chemical_formula_weight 902.23
_space_group_crystal_system monoclinic
_space_group_IT_number 15
_space_group_name_Hall '-C 2yc'
_space_group_name_H-M_alt 'C 1 2/c 1'
_symmetry_space_group_name_Hall '-C 2yc'
_symmetry_space_group_name_H-M 'C 1 2/c 1'
_atom_sites_solution_hydrogens mixed
_audit_creation_date 2017-09-05
_audit_creation_method
;
Olex2 1.2
(compiled 2014.07.22 svn.r2960 for OlexSys, GUI svn.r4862)
;
_audit_update_record
;
2017-10-09 deposited with the CCDC.
2018-07-13 downloaded from the CCDC.
;
_cell_angle_alpha 90
_cell_angle_beta 94.90(3)
_cell_angle_gamma 90
_cell_formula_units_Z 4
_cell_length_a 28.417(6)
_cell_length_b 9.7021(19)
_cell_length_c 19.879(4)
_cell_measurement_reflns_used 24321
_cell_measurement_temperature 200
_cell_measurement_theta_max 25.00
_cell_measurement_theta_min 2.219
_cell_volume 5460.7(19)
_computing_cell_refinement EvalCCD
_computing_data_collection Collect
_computing_data_reduction EvalCCD
_computing_molecular_graphics 'Olex2 (Dolomanov et al., 2009)'
_computing_publication_material 'Olex2 (Dolomanov et al., 2009)'
_computing_structure_refinement
;
SHELXL, G.M. Sheldrick, Acta Cryst.
(2008). A64, 112-122
;
_diffrn_ambient_temperature 200
_diffrn_detector 'CCD area detector'
_diffrn_detector_type KappaCCD
_diffrn_measured_fraction_theta_full 0.984
_diffrn_measured_fraction_theta_max 0.984
_diffrn_measurement_device_type 'Bruker kappaCCD'
_diffrn_measurement_method 'Phi and omega scans'
_diffrn_radiation_detector CCD
_diffrn_radiation_monochromator graphite
_diffrn_radiation_probe x-ray
_diffrn_radiation_type MoK\a
_diffrn_radiation_wavelength 0.71073
_diffrn_reflns_av_R_equivalents 0.0373
_diffrn_reflns_av_unetI/netI 0.0306
_diffrn_reflns_Laue_measured_fraction_full 0.984
_diffrn_reflns_Laue_measured_fraction_max 0.984
_diffrn_reflns_limit_h_max 33
_diffrn_reflns_limit_h_min -33
_diffrn_reflns_limit_k_max 10
_diffrn_reflns_limit_k_min -11
_diffrn_reflns_limit_l_max 23
_diffrn_reflns_limit_l_min -23
_diffrn_reflns_number 24321
_diffrn_reflns_point_group_measured_fraction_full 0.984
_diffrn_reflns_point_group_measured_fraction_max 0.984
_diffrn_reflns_theta_full 25.000
_diffrn_reflns_theta_max 25.000
_diffrn_reflns_theta_min 2.219
_diffrn_source 'Enraf Nonius FR590'
_diffrn_source_target Mo
_diffrn_source_type 'fine-focus sealed tube'
_exptl_absorpt_coefficient_mu 0.353
_exptl_absorpt_correction_T_max 1
_exptl_absorpt_correction_T_min 0.783687
_exptl_absorpt_correction_type multi-scan
_exptl_absorpt_process_details
;
SADABS-2004/1 (Bruker,2004) was used for absorption correction.
R(int) was 0.0706 before and 0.0370 after correction.
The Ratio of minimum to maximum transmission is 0.7837.
The \l/2 correction factor is 0.0015.
;
_exptl_crystal_colour black
_exptl_crystal_colour_primary black
_exptl_crystal_density_diffrn 1.097
_exptl_crystal_description block
_exptl_crystal_F_000 1964
_exptl_crystal_size_max 0.41
_exptl_crystal_size_mid 0.39
_exptl_crystal_size_min 0.36
_refine_diff_density_max 0.371
_refine_diff_density_min -0.253
_refine_diff_density_rms 0.052
_refine_ls_extinction_method none
_refine_ls_goodness_of_fit_ref 1.135
_refine_ls_hydrogen_treatment constr
_refine_ls_matrix_type full
_refine_ls_number_parameters 376
_refine_ls_number_reflns 4735
_refine_ls_number_restraints 70
_refine_ls_restrained_S_all 1.132
_refine_ls_R_factor_all 0.0684
_refine_ls_R_factor_gt 0.0479
_refine_ls_shift/su_max 0.001
_refine_ls_shift/su_mean 0.000
_refine_ls_structure_factor_coef Fsqd
_refine_ls_weighting_details 'w=1/[\s^2^(Fo^2^)+(0.0365P)^2^+12.1065P] where P=(Fo^2^+2Fc^2^)/3'
_refine_ls_weighting_scheme calc
_refine_ls_wR_factor_gt 0.1140
_refine_ls_wR_factor_ref 0.1273
_reflns_Friedel_coverage 0.000
_reflns_number_gt 3750
_reflns_number_total 4735
_reflns_threshold_expression 'I > 2\s(I)'
_cod_data_source_file c8dt02462f2.cif
_cod_data_source_block nanny_CCDC1
_cod_depositor_comments 'Adding full bibliography for 7047041--7047045.cif.'
_cod_original_cell_volume 5460.8(19)
_cod_database_code 7047043
_shelx_space_group_comment
;
The symmetry employed for this shelxl refinement is uniquely defined
by the following loop, which should always be used as a source of
symmetry information in preference to the above space-group names.
They are only intended as comments.
;
_olex2_refinement_description
;
1. Fixed Uiso
 At 1.2 times of:
  All C(H) groups, {H3BA,H3BB} of N3B, All N(H) groups
 At 1.5 times of:
  All C(H,H,H) groups, {H3AA,H3AB} of N3A
2. Rigid bond restraints
 C21, C23A, C22A, C24A, C24B, C23B, C22B
 with sigma for 1-2 distances of 0.01 and sigma for 1-3 distances of 0.01
3. Uiso/Uaniso restraints and constraints
C21 \\sim C23A \\sim C22A \\sim C24A \\sim C24B \\sim C23B \\sim C22B: within
1.7A with sigma of 0.04 and sigma for terminal atoms of 0.08
4. Others
 Sof(H12)=Sof(N3B)=Sof(H3BA)=Sof(H3BB)=1-FVAR(1)
 Sof(H8)=Sof(N3A)=Sof(H3AA)=Sof(H3AB)=FVAR(1)
 Sof(C15B)=Sof(H15D)=Sof(H15E)=Sof(H15F)=Sof(C16B)=Sof(H16D)=Sof(H16E)=
 Sof(H16F)=Sof(C14B)=Sof(H14D)=Sof(H14E)=Sof(H14F)=1-FVAR(2)
 Sof(C16A)=Sof(H16A)=Sof(H16B)=Sof(H16C)=Sof(C14A)=Sof(H14A)=Sof(H14B)=
 Sof(H14C)=Sof(C15A)=Sof(H15A)=Sof(H15B)=Sof(H15C)=FVAR(2)
 Sof(C24B)=Sof(H24D)=Sof(H24E)=Sof(H24F)=Sof(C23B)=Sof(H23D)=Sof(H23E)=
 Sof(H23F)=Sof(C22B)=Sof(H22D)=Sof(H22E)=Sof(H22F)=1-FVAR(3)
 Sof(C23A)=Sof(H23A)=Sof(H23B)=Sof(H23C)=Sof(C22A)=Sof(H22A)=Sof(H22B)=
 Sof(H22C)=Sof(C24A)=Sof(H24A)=Sof(H24B)=Sof(H24C)=FVAR(3)
5.a Free rotating group:
 N3A(H3AA,H3AB), N3B(H3BA,H3BB)
5.b Aromatic/amide H refined with riding coordinates:
 N1(H1), C10(H10), C12(H12), C8(H8), C3(H3), C5(H5)
5.c Idealised Me refined as rotating group:
 C20(H20A,H20B,H20C), C18(H18A,H18B,H18C), C19(H19A,H19B,H19C), C26(H26A,H26B,
 H26C), C28(H28A,H28B,H28C), C27(H27A,H27B,H27C), C16A(H16A,H16B,H16C),
 C23A(H23A,H23B,H23C), C22A(H22A,H22B,H22C), C24A(H24A,H24B,H24C), C14A(H14A,
 H14B,H14C), C15A(H15A,H15B,H15C), C15B(H15D,H15E,H15F), C16B(H16D,H16E,H16F),
 C14B(H14D,H14E,H14F), C24B(H24D,H24E,H24F), C23B(H23D,H23E,H23F), C22B(H22D,
 H22E,H22F)
;
_shelx_shelxl_version_number 2014/7
_olex2_submission_special_instructions 'No special instructions were received'

loop_
_space_group_symop_operation_xyz
'x, y, z'
'-x, y, -z+1/2'
'x+1/2, y+1/2, z'
'-x+1/2, y+1/2, -z+1/2'
'-x, -y, -z'
'x, -y, z-1/2'
'-x+1/2, -y+1/2, -z'
'x+1/2, -y+1/2, z-1/2'

loop_
_atom_site_label
_atom_site_type_symbol
_atom_site_fract_x
_atom_site_fract_y
_atom_site_fract_z
_atom_site_U_iso_or_equiv
_atom_site_adp_type
_atom_site_occupancy
_atom_site_site_symmetry_order
_atom_site_calc_flag
_atom_site_refinement_flags_posn
_atom_site_refinement_flags_adp
_atom_site_refinement_flags_occupancy
_atom_site_disorder_assembly
_atom_site_disorder_group
Co1 Co 0.2500 0.7500 0.5000 0.03094(16) Uani 1 2 d S T P . .
N1 N 0.24214(7) 0.6406(2) 0.42562(10) 0.0323(5) Uani 1 1 d . . . . .
H1 H 0.2167 0.5938 0.4166 0.039 Uiso 1 1 calc R . . . .
N2 N 0.30735(7) 0.7892(2) 0.46841(10) 0.0319(5) Uani 1 1 d . . . . .
C7 C 0.34235(8) 0.8834(3) 0.49718(12) 0.0293(6) Uani 1 1 d . . . . .
C2 C 0.31651(9) 0.7190(2) 0.41100(12) 0.0280(5) Uani 1 1 d . . . . .
C1 C 0.27777(9) 0.6357(3) 0.38519(12) 0.0285(5) Uani 1 1 d . . . . .
C4 C 0.36218(9) 0.6479(3) 0.32106(13) 0.0341(6) Uani 1 1 d . . . . .
C10 C 0.40932(9) 1.0631(3) 0.55102(14) 0.0379(6) Uani 1 1 d . . . . .
H10 H 0.4322 1.1241 0.5693 0.045 Uiso 1 1 calc R . . . .
C12 C 0.33801(9) 1.0236(3) 0.48156(13) 0.0339(6) Uani 1 1 d . . . . .
H12 H 0.3124 1.0549 0.4533 0.041 Uiso 0.325(7) 1 calc R . . A 2
C6 C 0.28034(9) 0.5633(3) 0.32311(12) 0.0312(6) Uani 1 1 d . . . . .
C8 C 0.37928(9) 0.8347(3) 0.54058(13) 0.0354(6) Uani 1 1 d . . . . .
H8 H 0.3808 0.7416 0.5517 0.043 Uiso 0.675(7) 1 calc R . . A 1
C11 C 0.37218(10) 1.1166(3) 0.50843(14) 0.0379(6) Uani 1 1 d . . . . .
C3 C 0.35838(9) 0.7243(3) 0.37856(13) 0.0325(6) Uani 1 1 d . . . . .
H3 H 0.3834 0.7791 0.3958 0.039 Uiso 1 1 calc R . . . .
C5 C 0.32266(9) 0.5717(3) 0.29436(13) 0.0349(6) Uani 1 1 d . . . . .
H5 H 0.3254 0.5236 0.2544 0.042 Uiso 1 1 calc R . . . .
C13 C 0.40881(10) 0.6461(3) 0.28671(15) 0.0451(7) Uani 1 1 d . . . . .
C9 C 0.41427(9) 0.9247(3) 0.56786(13) 0.0374(6) Uani 1 1 d . . . . .
C20 C 0.23036(13) 0.3536(3) 0.33612(17) 0.0554(9) Uani 1 1 d . . . . .
H20A H 0.2582 0.2972 0.3403 0.083 Uiso 1 1 calc GR . . . .
H20B H 0.2043 0.3007 0.3161 0.083 Uiso 1 1 calc GR . . . .
H20C H 0.2234 0.3846 0.3800 0.083 Uiso 1 1 calc GR . . . .
C18 C 0.19353(11) 0.5651(4) 0.28006(17) 0.0554(9) Uani 1 1 d . . . . .
H18A H 0.1837 0.5939 0.3229 0.083 Uiso 1 1 calc GR . . . .
H18B H 0.1690 0.5108 0.2568 0.083 Uiso 1 1 calc GR . . . .
H18C H 0.1996 0.6447 0.2535 0.083 Uiso 1 1 calc GR . . . .
C17 C 0.23867(10) 0.4786(3) 0.29131(14) 0.0401(7) Uani 1 1 d . . . . .
C21 C 0.45592(11) 0.8707(4) 0.61465(18) 0.0569(9) Uani 1 1 d . U . . .
C19 C 0.24836(13) 0.4252(4) 0.22073(15) 0.0573(9) Uani 1 1 d . . . . .
H19A H 0.2559 0.5014 0.1928 0.086 Uiso 1 1 calc GR . . . .
H19B H 0.2208 0.3788 0.2006 0.086 Uiso 1 1 calc GR . . . .
H19C H 0.2744 0.3620 0.2249 0.086 Uiso 1 1 calc GR . . . .
C25 C 0.36950(11) 1.2720(3) 0.49034(19) 0.0555(9) Uani 1 1 d . . . . .
N3A N 0.29887(14) 1.0646(4) 0.4396(2) 0.0530(13) Uani 0.675(7) 1 d . . . A 1
H3AA H 0.2828 1.1506 0.4194 0.079 Uiso 0.675(7) 1 d G . . A 1
H3AB H 0.2812 0.9804 0.4408 0.079 Uiso 0.675(7) 1 d G . . A 1
C26 C 0.32436(14) 1.3372(4) 0.5152(2) 0.0781(12) Uani 1 1 d . . . . .
H26A H 0.2971 1.2872 0.4966 0.117 Uiso 1 1 calc GR . . . .
H26B H 0.3220 1.4316 0.5009 0.117 Uiso 1 1 calc GR . . . .
H26C H 0.3260 1.3331 0.5636 0.117 Uiso 1 1 calc GR . . . .
C28 C 0.41143(14) 1.3529(4) 0.5237(2) 0.0801(13) Uani 1 1 d . . . . .
H28A H 0.4115 1.3464 0.5719 0.120 Uiso 1 1 calc GR . . . .
H28B H 0.4088 1.4479 0.5103 0.120 Uiso 1 1 calc GR . . . .
H28C H 0.4403 1.3153 0.5098 0.120 Uiso 1 1 calc GR . . . .
C27 C 0.37060(15) 1.2892(4) 0.4143(2) 0.0793(12) Uani 1 1 d . . . . .
H27A H 0.3993 1.2503 0.4003 0.119 Uiso 1 1 calc GR . . . .
H27B H 0.3693 1.3854 0.4031 0.119 Uiso 1 1 calc GR . . . .
H27C H 0.3440 1.2427 0.3916 0.119 Uiso 1 1 calc GR . . . .
C16A C 0.4159(2) 0.7839(7) 0.2554(4) 0.071(2) Uani 0.650(9) 1 d . . . B 1
H16A H 0.3902 0.8027 0.2222 0.106 Uiso 0.650(9) 1 calc GR . . B 1
H16B H 0.4450 0.7837 0.2342 0.106 Uiso 0.650(9) 1 calc GR . . B 1
H16C H 0.4171 0.8537 0.2897 0.106 Uiso 0.650(9) 1 calc GR . . B 1
C23A C 0.43707(18) 0.8312(7) 0.6833(2) 0.0868(19) Uani 0.866(9) 1 d . U . C 1
H23A H 0.4265 0.9127 0.7049 0.130 Uiso 0.866(9) 1 calc GR . . C 1
H23B H 0.4619 0.7886 0.7118 0.130 Uiso 0.866(9) 1 calc GR . . C 1
H23C H 0.4112 0.7679 0.6756 0.130 Uiso 0.866(9) 1 calc GR . . C 1
C22A C 0.4784(2) 0.7481(9) 0.5833(5) 0.115(3) Uani 0.866(9) 1 d . U . C 1
H22A H 0.4559 0.6743 0.5778 0.173 Uiso 0.866(9) 1 calc GR . . C 1
H22B H 0.5053 0.7185 0.6121 0.173 Uiso 0.866(9) 1 calc GR . . C 1
H22C H 0.4883 0.7737 0.5400 0.173 Uiso 0.866(9) 1 calc GR . . C 1
C24A C 0.49374(18) 0.9797(7) 0.6301(4) 0.094(2) Uani 0.866(9) 1 d . U . C 1
H24A H 0.5058 1.0093 0.5888 0.140 Uiso 0.866(9) 1 calc GR . . C 1
H24B H 0.5190 0.9416 0.6595 0.140 Uiso 0.866(9) 1 calc GR . . C 1
H24C H 0.4803 1.0571 0.6517 0.140 Uiso 0.866(9) 1 calc GR . . C 1
C14A C 0.4124(3) 0.5278(9) 0.2395(5) 0.100(4) Uani 0.650(9) 1 d . . . B 1
H14A H 0.4061 0.4434 0.2623 0.150 Uiso 0.650(9) 1 calc GR . . B 1
H14B H 0.4437 0.5246 0.2247 0.150 Uiso 0.650(9) 1 calc GR . . B 1
H14C H 0.3898 0.5391 0.2012 0.150 Uiso 0.650(9) 1 calc GR . . B 1
N3B N 0.3764(3) 0.6969(8) 0.5600(4) 0.051(3) Uani 0.325(7) 1 d . . . A 2
H3BA H 0.3423 0.6715 0.5461 0.061 Uiso 0.325(7) 1 d G . . A 2
H3BB H 0.3888 0.6822 0.6008 0.061 Uiso 0.325(7) 1 d G . . A 2
C15A C 0.45083(19) 0.6256(9) 0.3440(3) 0.074(2) Uani 0.650(9) 1 d . . . B 1
H15A H 0.4507 0.7001 0.3758 0.111 Uiso 0.650(9) 1 calc GR . . B 1
H15B H 0.4804 0.6245 0.3239 0.111 Uiso 0.650(9) 1 calc GR . . B 1
H15C H 0.4467 0.5399 0.3669 0.111 Uiso 0.650(9) 1 calc GR . . B 1
C15B C 0.4428(4) 0.7454(16) 0.3126(7) 0.081(6) Uani 0.350(9) 1 d . . . B 2
H15D H 0.4297 0.8363 0.3068 0.121 Uiso 0.350(9) 1 calc GR . . B 2
H15E H 0.4706 0.7383 0.2886 0.121 Uiso 0.350(9) 1 calc GR . . B 2
H15F H 0.4509 0.7284 0.3597 0.121 Uiso 0.350(9) 1 calc GR . . B 2
C16B C 0.3971(4) 0.6780(17) 0.2087(5) 0.078(5) Uani 0.350(9) 1 d . . . B 2
H16D H 0.3771 0.6067 0.1886 0.117 Uiso 0.350(9) 1 calc GR . . B 2
H16E H 0.4259 0.6815 0.1869 0.117 Uiso 0.350(9) 1 calc GR . . B 2
H16F H 0.3812 0.7651 0.2036 0.117 Uiso 0.350(9) 1 calc GR . . B 2
C14B C 0.4291(5) 0.5054(16) 0.2939(9) 0.089(5) Uani 0.350(9) 1 d . . . B 2
H14D H 0.4382 0.4871 0.3407 0.134 Uiso 0.350(9) 1 calc GR . . B 2
H14E H 0.4563 0.4989 0.2686 0.134 Uiso 0.350(9) 1 calc GR . . B 2
H14F H 0.4059 0.4391 0.2771 0.134 Uiso 0.350(9) 1 calc GR . . B 2
C24B C 0.5044(8) 0.932(3) 0.5782(17) 0.058(8) Uani 0.134(9) 1 d . U . C 2
H24D H 0.5043 0.8966 0.5330 0.087 Uiso 0.134(9) 1 calc GR . . C 2
H24E H 0.5326 0.9021 0.6042 0.087 Uiso 0.134(9) 1 calc GR . . C 2
H24F H 0.5035 1.0306 0.5770 0.087 Uiso 0.134(9) 1 calc GR . . C 2
C23B C 0.4576(13) 0.945(5) 0.6773(15) 0.095(12) Uani 0.134(9) 1 d . U . C 2
H23D H 0.4515 1.0404 0.6686 0.142 Uiso 0.134(9) 1 calc GR . . C 2
H23E H 0.4884 0.9343 0.7009 0.142 Uiso 0.134(9) 1 calc GR . . C 2
H23F H 0.4342 0.9083 0.7046 0.142 Uiso 0.134(9) 1 calc GR . . C 2
C22B C 0.4601(16) 0.716(4) 0.616(2) 0.085(11) Uani 0.134(9) 1 d . U . C 2
H22D H 0.4361 0.6784 0.6423 0.127 Uiso 0.134(9) 1 calc GR . . C 2
H22E H 0.4907 0.6905 0.6370 0.127 Uiso 0.134(9) 1 calc GR . . C 2
H22F H 0.4562 0.6804 0.5713 0.127 Uiso 0.134(9) 1 calc GR . . C 2

loop_
_atom_site_aniso_label
_atom_site_aniso_U_11
_atom_site_aniso_U_22
_atom_site_aniso_U_33
_atom_site_aniso_U_23
_atom_site_aniso_U_13
_atom_site_aniso_U_12
Co1 0.0259(3) 0.0398(3) 0.0276(3) -0.0080(2) 0.00506(18) -0.0077(2)
N1 0.0267(11) 0.0394(13) 0.0313(11) -0.0072(9) 0.0058(9) -0.0090(9)
N2 0.0284(11) 0.0375(13) 0.0295(11) -0.0055(9) 0.0006(9) -0.0052(9)
C7 0.0251(13) 0.0351(15) 0.0280(13) -0.0036(10) 0.0032(10) -0.0042(10)
C2 0.0280(13) 0.0311(14) 0.0252(12) 0.0020(10) 0.0037(10) 0.0000(10)
C1 0.0280(13) 0.0302(14) 0.0275(12) 0.0001(10) 0.0033(10) -0.0008(10)
C4 0.0340(15) 0.0346(14) 0.0350(14) 0.0015(11) 0.0099(11) 0.0009(11)
C10 0.0307(14) 0.0393(16) 0.0434(16) -0.0066(12) 0.0017(12) -0.0099(12)
C12 0.0290(14) 0.0381(15) 0.0344(14) 0.0036(11) 0.0008(11) -0.0009(11)
C6 0.0357(14) 0.0295(14) 0.0284(13) -0.0008(10) 0.0023(11) -0.0013(11)
C8 0.0345(15) 0.0314(15) 0.0396(15) -0.0002(11) -0.0016(12) -0.0006(11)
C11 0.0350(15) 0.0346(15) 0.0446(16) 0.0019(12) 0.0067(12) -0.0035(12)
C3 0.0276(13) 0.0332(15) 0.0369(14) 0.0009(11) 0.0041(10) -0.0044(11)
C5 0.0420(16) 0.0321(15) 0.0316(14) -0.0033(11) 0.0083(11) 0.0010(12)
C13 0.0403(17) 0.0480(18) 0.0500(17) -0.0047(14) 0.0216(13) -0.0016(14)
C9 0.0318(15) 0.0418(17) 0.0375(15) -0.0021(12) -0.0028(11) -0.0029(12)
C20 0.065(2) 0.0447(19) 0.0560(19) -0.0047(15) 0.0034(16) -0.0234(16)
C18 0.0435(18) 0.064(2) 0.056(2) -0.0133(16) -0.0089(15) -0.0103(16)
C17 0.0430(16) 0.0418(17) 0.0356(15) -0.0096(12) 0.0031(12) -0.0083(13)
C21 0.0389(18) 0.064(2) 0.064(2) 0.0050(17) -0.0182(15) -0.0011(15)
C19 0.071(2) 0.058(2) 0.0430(17) -0.0206(15) 0.0033(16) -0.0173(17)
C25 0.0473(19) 0.0369(18) 0.083(2) 0.0105(16) 0.0108(16) -0.0051(14)
N3A 0.045(2) 0.051(3) 0.060(3) 0.019(2) -0.0146(18) -0.0021(18)
C26 0.066(2) 0.043(2) 0.128(4) 0.011(2) 0.024(2) 0.0098(18)
C28 0.072(3) 0.039(2) 0.131(4) -0.007(2) 0.019(2) -0.0176(18)
C27 0.073(3) 0.069(3) 0.098(3) 0.042(2) 0.017(2) 0.000(2)
C16A 0.050(4) 0.083(5) 0.084(5) 0.023(4) 0.035(4) 0.003(3)
C23A 0.072(3) 0.109(5) 0.072(3) 0.039(3) -0.033(2) -0.016(3)
C22A 0.066(4) 0.119(6) 0.152(7) -0.025(5) -0.040(4) 0.051(4)
C24A 0.052(3) 0.118(4) 0.102(5) 0.026(4) -0.043(3) -0.033(3)
C14A 0.081(5) 0.098(7) 0.133(8) -0.063(7) 0.077(6) -0.026(5)
N3B 0.042(5) 0.028(4) 0.076(6) 0.002(4) -0.027(4) -0.003(3)
C15A 0.036(3) 0.098(6) 0.092(5) 0.018(4) 0.022(3) 0.020(3)
C15B 0.039(6) 0.123(13) 0.086(10) -0.039(10) 0.040(6) -0.028(7)
C16B 0.043(6) 0.151(15) 0.044(6) 0.025(7) 0.023(5) -0.005(7)
C14B 0.071(9) 0.099(10) 0.107(12) 0.024(10) 0.057(9) 0.039(8)
C24B 0.026(10) 0.074(17) 0.070(18) 0.002(13) -0.026(9) 0.002(10)
C23B 0.08(2) 0.16(3) 0.044(12) 0.001(13) -0.031(11) 0.05(2)
C22B 0.08(3) 0.077(9) 0.09(2) 0.047(12) -0.044(19) 0.002(15)

loop_
_atom_type_symbol
_atom_type_description
_atom_type_scat_dispersion_real
_atom_type_scat_dispersion_imag
_atom_type_scat_source
C C 0.0033 0.0016 'International Tables Vol C Tables 4.2.6.8 and 6.1.1.4'
H H 0.0000 0.0000 'International Tables Vol C Tables 4.2.6.8 and 6.1.1.4'
Co Co 0.3494 0.9721 'International Tables Vol C Tables 4.2.6.8 and 6.1.1.4'
N N 0.0061 0.0033 'International Tables Vol C Tables 4.2.6.8 and 6.1.1.4'

loop_
_geom_angle_atom_site_label_1
_geom_angle_atom_site_label_2
_geom_angle_atom_site_label_3
_geom_angle
_geom_angle_site_symmetry_1
_geom_angle_site_symmetry_3
N1 Co1 N1 180.0 7_566 .
N1 Co1 N2 83.91(9) 7_566 7_566
N1 Co1 N2 96.09(9) 7_566 .
N1 Co1 N2 83.91(9) . .
N1 Co1 N2 96.10(9) . 7_566
N2 Co1 N2 180.0 . 7_566
Co1 N1 H1 121.3 . .
C1 N1 Co1 117.35(17) . .
C1 N1 H1 121.3 . .
C7 N2 Co1 126.99(16) . .
C2 N2 Co1 114.74(16) . .
C2 N2 C7 118.3(2) . .
C12 C7 N2 119.1(2) . .
C8 C7 N2 119.6(2) . .
C8 C7 C12 121.2(2) . .
N2 C2 C1 112.7(2) . .
N2 C2 C3 126.4(2) . .
C3 C2 C1 121.0(2) . .
N1 C1 C2 111.2(2) . .
N1 C1 C6 129.1(2) . .
C2 C1 C6 119.7(2) . .
C3 C4 C5 118.6(2) . .
C3 C4 C13 120.4(2) . .
C5 C4 C13 121.0(2) . .
C11 C10 H10 117.9 . .
C9 C10 H10 117.9 . .
C9 C10 C11 124.2(2) . .
C7 C12 H12 120.1 . .
C11 C12 C7 119.9(2) . .
C11 C12 H12 120.1 . .
N3A C12 C7 117.6(3) . .
N3A C12 C11 122.6(3) . .
C1 C6 C17 121.7(2) . .
C5 C6 C1 116.2(2) . .
C5 C6 C17 122.1(2) . .
C7 C8 H8 119.8 . .
C7 C8 C9 120.3(3) . .
C7 C8 N3B 116.2(4) . .
C9 C8 H8 119.8 . .
N3B C8 C9 123.2(4) . .
C10 C11 C12 117.1(2) . .
C10 C11 C25 121.5(3) . .
C12 C11 C25 121.4(3) . .
C2 C3 H3 120.2 . .
C4 C3 C2 119.5(2) . .
C4 C3 H3 120.2 . .
C4 C5 H5 117.6 . .
C6 C5 C4 124.8(2) . .
C6 C5 H5 117.6 . .
C4 C13 C15A 107.8(3) . .
C4 C13 C16B 108.3(4) . .
C16A C13 C4 109.0(3) . .
C16A C13 C15A 106.8(5) . .
C14A C13 C4 113.3(3) . .
C14A C13 C16A 114.0(5) . .
C14A C13 C15A 105.4(5) . .
C15B C13 C4 114.4(4) . .
C15B C13 C16B 107.4(8) . .
C15B C13 C14B 110.0(10) . .
C14B C13 C4 108.0(5) . .
C14B C13 C16B 108.7(9) . .
C10 C9 C8 117.2(2) . .
C10 C9 C21 122.3(3) . .
C8 C9 C21 120.5(3) . .
H20A C20 H20B 109.5 . .
H20A C20 H20C 109.5 . .
H20B C20 H20C 109.5 . .
C17 C20 H20A 109.5 . .
C17 C20 H20B 109.5 . .
C17 C20 H20C 109.5 . .
H18A C18 H18B 109.5 . .
H18A C18 H18C 109.5 . .
H18B C18 H18C 109.5 . .
C17 C18 H18A 109.5 . .
C17 C18 H18B 109.5 . .
C17 C18 H18C 109.5 . .
C6 C17 C20 109.6(2) . .
C6 C17 C18 112.0(2) . .
C6 C17 C19 111.3(2) . .
C20 C17 C19 108.1(3) . .
C18 C17 C20 110.4(3) . .
C18 C17 C19 105.3(2) . .
C9 C21 C23A 108.1(3) . .
C9 C21 C24B 103.4(9) . .
C22A C21 C9 110.5(4) . .
C22A C21 C23A 111.0(5) . .
C22A C21 C24A 108.3(5) . .
C24A C21 C9 112.3(3) . .
C24A C21 C23A 106.6(4) . .
C23B C21 C9 108.9(12) . .
C23B C21 C24B 103(2) . .
C23B C21 C22B 119(2) . .
C22B C21 C9 114.2(15) . .
C22B C21 C24B 107(2) . .
C17 C19 H19A 109.5 . .
C17 C19 H19B 109.5 . .
C17 C19 H19C 109.5 . .
H19A C19 H19B 109.5 . .
H19A C19 H19C 109.5 . .
H19B C19 H19C 109.5 . .
C26 C25 C11 110.4(3) . .
C28 C25 C11 112.2(3) . .
C28 C25 C26 106.7(3) . .
C27 C25 C11 109.4(3) . .
C27 C25 C26 111.1(3) . .
C27 C25 C28 107.0(3) . .
C12 N3A H3AA 141.3 . .
C12 N3A H3AB 97.7 . .
H3AA N3A H3AB 119.4 . .
C25 C26 H26A 109.5 . .
C25 C26 H26B 109.5 . .
C25 C26 H26C 109.5 . .
H26A C26 H26B 109.5 . .
H26A C26 H26C 109.5 . .
H26B C26 H26C 109.5 . .
C25 C28 H28A 109.5 . .
C25 C28 H28B 109.5 . .
C25 C28 H28C 109.5 . .
H28A C28 H28B 109.5 . .
H28A C28 H28C 109.5 . .
H28B C28 H28C 109.5 . .
C25 C27 H27A 109.5 . .
C25 C27 H27B 109.5 . .
C25 C27 H27C 109.5 . .
H27A C27 H27B 109.5 . .
H27A C27 H27C 109.5 . .
H27B C27 H27C 109.5 . .
C13 C16A H16A 109.5 . .
C13 C16A H16B 109.5 . .
C13 C16A H16C 109.5 . .
H16A C16A H16B 109.5 . .
H16A C16A H16C 109.5 . .
H16B C16A H16C 109.5 . .
C21 C23A H23A 109.5 . .
C21 C23A H23B 109.5 . .
C21 C23A H23C 109.5 . .
H23A C23A H23B 109.5 . .
H23A C23A H23C 109.5 . .
H23B C23A H23C 109.5 . .
C21 C22A H22A 109.5 . .
C21 C22A H22B 109.5 . .
C21 C22A H22C 109.5 . .
H22A C22A H22B 109.5 . .
H22A C22A H22C 109.5 . .
H22B C22A H22C 109.5 . .
C21 C24A H24A 109.5 . .
C21 C24A H24B 109.5 . .
C21 C24A H24C 109.5 . .
H24A C24A H24B 109.5 . .
H24A C24A H24C 109.5 . .
H24B C24A H24C 109.5 . .
C13 C14A H14A 109.5 . .
C13 C14A H14B 109.5 . .
C13 C14A H14C 109.5 . .
H14A C14A H14B 109.5 . .
H14A C14A H14C 109.5 . .
H14B C14A H14C 109.5 . .
C8 N3B H3BA 103.5 . .
C8 N3B H3BB 112.9 . .
H3BA N3B H3BB 121.0 . .
C13 C15A H15A 109.5 . .
C13 C15A H15B 109.5 . .
C13 C15A H15C 109.5 . .
H15A C15A H15B 109.5 . .
H15A C15A H15C 109.5 . .
H15B C15A H15C 109.5 . .
C13 C15B H15D 109.5 . .
C13 C15B H15E 109.5 . .
C13 C15B H15F 109.5 . .
H15D C15B H15E 109.5 . .
H15D C15B H15F 109.5 . .
H15E C15B H15F 109.5 . .
C13 C16B H16D 109.5 . .
C13 C16B H16E 109.5 . .
C13 C16B H16F 109.5 . .
H16D C16B H16E 109.5 . .
H16D C16B H16F 109.5 . .
H16E C16B H16F 109.5 . .
C13 C14B H14D 109.5 . .
C13 C14B H14E 109.5 . .
C13 C14B H14F 109.5 . .
H14D C14B H14E 109.5 . .
H14D C14B H14F 109.5 . .
H14E C14B H14F 109.5 . .
C21 C24B H24D 109.5 . .
C21 C24B H24E 109.5 . .
C21 C24B H24F 109.5 . .
H24D C24B H24E 109.5 . .
H24D C24B H24F 109.5 . .
H24E C24B H24F 109.5 . .
C21 C23B H23D 109.5 . .
C21 C23B H23E 109.5 . .
C21 C23B H23F 109.5 . .
H23D C23B H23E 109.5 . .
H23D C23B H23F 109.5 . .
H23E C23B H23F 109.5 . .
C21 C22B H22D 109.5 . .
C21 C22B H22E 109.5 . .
C21 C22B H22F 109.5 . .
H22D C22B H22E 109.5 . .
H22D C22B H22F 109.5 . .
H22E C22B H22F 109.5 . .

loop_
_geom_bond_atom_site_label_1
_geom_bond_atom_site_label_2
_geom_bond_distance
_geom_bond_site_symmetry_2
Co1 N1 1.818(2) 7_566
Co1 N1 1.819(2) .
Co1 N2 1.836(2) .
Co1 N2 1.836(2) 7_566
N1 H1 0.8600 .
N1 C1 1.346(3) .
N2 C7 1.433(3) .
N2 C2 1.373(3) .
C7 C12 1.398(4) .
C7 C8 1.384(4) .
C2 C1 1.426(3) .
C2 C3 1.402(3) .
C1 C6 1.427(3) .
C4 C3 1.374(4) .
C4 C5 1.410(4) .
C4 C13 1.542(4) .
C10 H10 0.9300 .
C10 C11 1.395(4) .
C10 C9 1.388(4) .
C12 H12 0.9300 .
C12 C11 1.398(4) .
C12 N3A 1.390(4) .
C6 C5 1.377(4) .
C6 C17 1.533(4) .
C8 H8 0.9300 .
C8 C9 1.398(4) .
C8 N3B 1.395(8) .
C11 C25 1.550(4) .
C3 H3 0.9300 .
C5 H5 0.9300 .
C13 C16A 1.496(6) .
C13 C14A 1.491(7) .
C13 C15A 1.591(7) .
C13 C15B 1.429(11) .
C13 C16B 1.588(10) .
C13 C14B 1.484(13) .
C9 C21 1.534(4) .
C20 H20A 0.9600 .
C20 H20B 0.9600 .
C20 H20C 0.9600 .
C20 C17 1.535(4) .
C18 H18A 0.9600 .
C18 H18B 0.9600 .
C18 H18C 0.9600 .
C18 C17 1.533(4) .
C17 C19 1.542(4) .
C21 C23A 1.556(6) .
C21 C22A 1.510(7) .
C21 C24A 1.520(6) .
C21 C24B 1.72(3) .
C21 C23B 1.43(3) .
C21 C22B 1.51(4) .
C19 H19A 0.9600 .
C19 H19B 0.9600 .
C19 H19C 0.9600 .
C25 C26 1.549(5) .
C25 C28 1.530(5) .
C25 C27 1.524(5) .
N3A H3AA 1.0170 .
N3A H3AB 0.9592 .
C26 H26A 0.9600 .
C26 H26B 0.9600 .
C26 H26C 0.9600 .
C28 H28A 0.9600 .
C28 H28B 0.9600 .
C28 H28C 0.9600 .
C27 H27A 0.9600 .
C27 H27B 0.9600 .
C27 H27C 0.9600 .
C16A H16A 0.9600 .
C16A H16B 0.9600 .
C16A H16C 0.9600 .
C23A H23A 0.9600 .
C23A H23B 0.9600 .
C23A H23C 0.9600 .
C22A H22A 0.9600 .
C22A H22B 0.9600 .
C22A H22C 0.9600 .
C24A H24A 0.9600 .
C24A H24B 0.9600 .
C24A H24C 0.9600 .
C14A H14A 0.9600 .
C14A H14B 0.9600 .
C14A H14C 0.9600 .
N3B H3BA 1.0157 .
N3B H3BB 0.8675 .
C15A H15A 0.9600 .
C15A H15B 0.9600 .
C15A H15C 0.9600 .
C15B H15D 0.9600 .
C15B H15E 0.9600 .
C15B H15F 0.9600 .
C16B H16D 0.9600 .
C16B H16E 0.9600 .
C16B H16F 0.9600 .
C14B H14D 0.9600 .
C14B H14E 0.9600 .
C14B H14F 0.9600 .
C24B H24D 0.9600 .
C24B H24E 0.9600 .
C24B H24F 0.9600 .
C23B H23D 0.9600 .
C23B H23E 0.9600 .
C23B H23F 0.9600 .
C22B H22D 0.9600 .
C22B H22E 0.9600 .
C22B H22F 0.9600 .

loop_
_geom_hbond_atom_site_label_D
_geom_hbond_atom_site_label_H
_geom_hbond_atom_site_label_A
_geom_hbond_distance_DH
_geom_hbond_distance_HA
_geom_hbond_distance_DA
_geom_hbond_angle_DHA
N3A H3AB N2 0.96 2.06 2.739(5) 126.7
